data_7061366
loop_
_publ_author_name
'Garau, Alessandra'
'Aragoni, M. Carla'
'Arca, Massimiliano'
'Caltagirone, Claudia'
'Demartin, Francesco'
'Isaia, Francesco'
'Lippolis, Vito'
'Pivetta, Tiziana'

_publ_section_title
;
 A new assembly of diiodine molecules at the
 1,3-dimethylimidazole-2-thione (Me2ImS) template: crystal structure of
 (Me2ImS)2&#x00B7;(I2)5
;
_journal_issue 15
_journal_name_full 'New Journal of Chemistry'
_journal_page_first 6870
_journal_page_last 6877
_journal_paper_doi 10.1039/D2NJ00526C
_journal_volume 46
_journal_year 2022
_chemical_formula_sum 'C5 H8 I5 N2 S'
_chemical_formula_weight 762.69
_space_group_crystal_system triclinic
_space_group_IT_number 2
_space_group_name_Hall '-P 1'
_space_group_name_H-M_alt 'P -1'
_atom_sites_solution_hydrogens geom
_audit_creation_method SHELXL-2017/1
_audit_update_record
;
2022-01-10 deposited with the CCDC.	2022-03-07 downloaded from the CCDC.
;
_cell_angle_alpha 101.98(2)
_cell_angle_beta 104.86(2)
_cell_angle_gamma 97.03(2)
_cell_formula_units_Z 2
_cell_length_a 7.601(2)
_cell_length_b 9.536(2)
_cell_length_c 11.912(2)
_cell_measurement_reflns_used 25
_cell_measurement_temperature 293(2)
_cell_measurement_theta_max 16.50
_cell_measurement_theta_min 7.00
_cell_volume 802.2(3)
_computing_cell_refinement 'CAD4 software'
_computing_data_collection 'CAD4 software'
_computing_structure_refinement 'SHELXL-2017/1 (Sheldrick, 2017)'
_computing_structure_solution 'SIR 92'
_diffrn_ambient_temperature 293(2)
_diffrn_measured_fraction_theta_full 0.998
_diffrn_measured_fraction_theta_max 0.998
_diffrn_measurement_device_type 'ENRAF NONIUS CAD4 diffractometer'
_diffrn_measurement_method 'omega scan'
_diffrn_radiation_type MoK\a
_diffrn_radiation_wavelength 0.71073
_diffrn_reflns_av_R_equivalents 0.0000
_diffrn_reflns_av_unetI/netI 0.0151
_diffrn_reflns_Laue_measured_fraction_full 0.998
_diffrn_reflns_Laue_measured_fraction_max 0.998
_diffrn_reflns_limit_h_max 9
_diffrn_reflns_limit_h_min 0
_diffrn_reflns_limit_k_max 11
_diffrn_reflns_limit_k_min -11
_diffrn_reflns_limit_l_max 13
_diffrn_reflns_limit_l_min -14
_diffrn_reflns_number 2813
_diffrn_reflns_point_group_measured_fraction_full 0.998
_diffrn_reflns_point_group_measured_fraction_max 0.998
_diffrn_reflns_theta_full 24.969
_diffrn_reflns_theta_max 24.969
_diffrn_reflns_theta_min 3.209
_diffrn_source 'fine-focus sealed tube'
_exptl_absorpt_coefficient_mu 9.794
_exptl_absorpt_correction_T_max 1.000
_exptl_absorpt_correction_T_min 0.499
_exptl_absorpt_correction_type psi-scan
_exptl_absorpt_process_details 'A.C.T. North,D.C Phillips,F.S.Mathews,Acta Crystallogr A 1968, 24, 351-359'
_exptl_crystal_colour 'dark brown'
_exptl_crystal_density_diffrn 3.158
_exptl_crystal_description pseudoprism
_exptl_crystal_F_000 666
_exptl_crystal_size_max 0.20
_exptl_crystal_size_mid 0.15
_exptl_crystal_size_min 0.05
_refine_diff_density_max 0.963
_refine_diff_density_min -0.852
_refine_diff_density_rms 0.182
_refine_ls_extinction_coef 0.0146(6)
_refine_ls_extinction_expression Fc^*^=kFc[1+0.001xFc^2^\l^3^/sin(2\q)]^-1/4^
_refine_ls_extinction_method 'SHELXL-2017/1 (Sheldrick 2017)'
_refine_ls_goodness_of_fit_ref 1.124
_refine_ls_hydrogen_treatment constr
_refine_ls_matrix_type full
_refine_ls_number_parameters 119
_refine_ls_number_reflns 2813
_refine_ls_number_restraints 0
_refine_ls_restrained_S_all 1.124
_refine_ls_R_factor_all 0.0383
_refine_ls_R_factor_gt 0.0284
_refine_ls_shift/su_max 0.000
_refine_ls_shift/su_mean 0.000
_refine_ls_structure_factor_coef Fsqd
_refine_ls_weighting_details 'w=1/[\s^2^(Fo^2^)+(0.0470P)^2^+1.8370P] where P=(Fo^2^+2Fc^2^)/3'
_refine_ls_weighting_scheme calc
_refine_ls_wR_factor_gt 0.0807
_refine_ls_wR_factor_ref 0.0841
_reflns_Friedel_coverage 0.000
_reflns_number_gt 2405
_reflns_number_total 2813
_reflns_threshold_expression 'I > 2\s(I)'
_cod_data_source_file d2nj00526c2.cif
_cod_data_source_block '[(Me2ImS)2(I2)5]'
_cod_depositor_comments
;
The following automatic conversions were performed:

data item '_exptl_absorpt_correction_type' value 'psi scan' was
changed to 'psi-scan' in accordance with the
/home/data/users/saulius/crontab/automatic-downloads/rss-feeds/RSC/lib/dictionaries/cif_core.dic
dictionary named 'cif_core.dic' version 2.4.2 last updated on
2011-04-26.

Automatic conversion script
Id: cif_fix_values 7556 2019-12-06 15:28:31Z antanas 

 Adding full bibliography for 7061366.cif.
;
_cod_database_code 7061366
_shelx_shelxl_version_number 2017/1
_shelx_space_group_comment
;
The symmetry employed for this shelxl refinement is uniquely defined
by the following loop, which should always be used as a source of
symmetry information in preference to the above space-group names.
They are only intended as comments.
;

loop_
_space_group_symop_operation_xyz
'x, y, z'
'-x, -y, -z'

loop_
_atom_site_label
_atom_site_type_symbol
_atom_site_fract_x
_atom_site_fract_y
_atom_site_fract_z
_atom_site_U_iso_or_equiv
_atom_site_adp_type
_atom_site_occupancy
_atom_site_site_symmetry_order
_atom_site_calc_flag
_atom_site_refinement_flags_posn
_atom_site_refinement_flags_adp
_atom_site_refinement_flags_occupancy
_atom_site_disorder_assembly
_atom_site_disorder_group
I1 I -0.27929(6) 0.34312(5) 0.29660(4) 0.04985(16) Uani 1 1 d . . . . .
I2 I 0.00167(7) 0.20650(6) 0.46415(5) 0.06346(18) Uani 1 1 d . . . . .
I3 I 0.16437(6) 0.09103(5) 0.25935(4) 0.05343(16) Uani 1 1 d . . . . .
I4 I 0.30520(8) -0.00343(6) 0.06698(5) 0.06865(19) Uani 1 1 d . . . . .
I5 I 0.08507(7) -0.35882(6) 0.01547(4) 0.06328(18) Uani 1 1 d . . . . .
S S -0.5117(3) 0.4410(2) 0.15788(17) 0.0671(5) Uani 1 1 d . . . . .
N1 N -0.4075(8) 0.7357(7) 0.2554(5) 0.0576(15) Uani 1 1 d . . . . .
N2 N -0.6077(8) 0.6327(6) 0.3265(5) 0.0521(13) Uani 1 1 d . . . . .
C1 C -0.5040(9) 0.6088(7) 0.2510(6) 0.0475(15) Uani 1 1 d . . . . .
C2 C -0.4487(12) 0.8429(9) 0.3355(8) 0.069(2) Uani 1 1 d . . . . .
H2 H -0.400272 0.942146 0.355056 0.082 Uiso 1 1 calc R U . . .
C3 C -0.5710(11) 0.7785(8) 0.3801(7) 0.0629(19) Uani 1 1 d . . . . .
H3 H -0.622243 0.824573 0.437427 0.075 Uiso 1 1 calc R U . . .
C4 C -0.2770(14) 0.7576(13) 0.1875(9) 0.093(3) Uani 1 1 d . . . . .
H4A H -0.224915 0.859522 0.206328 0.111 Uiso 1 1 calc R U . . .
H4B H -0.179797 0.703795 0.208154 0.111 Uiso 1 1 calc R U . . .
H4C H -0.340092 0.723925 0.103301 0.111 Uiso 1 1 calc R U . . .
C5 C -0.7381(14) 0.5236(10) 0.3470(9) 0.085(3) Uani 1 1 d . . . . .
H5A H -0.793738 0.569519 0.405243 0.103 Uiso 1 1 calc R U . . .
H5B H -0.832651 0.477549 0.273144 0.103 Uiso 1 1 calc R U . . .
H5C H -0.674249 0.451656 0.376179 0.103 Uiso 1 1 calc R U . . .

loop_
_atom_site_aniso_label
_atom_site_aniso_U_11
_atom_site_aniso_U_22
_atom_site_aniso_U_33
_atom_site_aniso_U_23
_atom_site_aniso_U_13
_atom_site_aniso_U_12
I1 0.0485(3) 0.0509(3) 0.0508(3) 0.00766(19) 0.01805(19) 0.01242(18)
I2 0.0716(3) 0.0720(3) 0.0603(3) 0.0239(2) 0.0265(3) 0.0350(3)
I3 0.0531(3) 0.0463(3) 0.0625(3) 0.0149(2) 0.0181(2) 0.01036(19)
I4 0.0797(4) 0.0636(3) 0.0650(3) 0.0093(2) 0.0335(3) 0.0068(3)
I5 0.0608(3) 0.0769(3) 0.0568(3) 0.0179(2) 0.0201(2) 0.0218(2)
S 0.0763(13) 0.0770(13) 0.0427(10) 0.0035(9) 0.0081(9) 0.0343(10)
N1 0.048(3) 0.072(4) 0.054(4) 0.019(3) 0.015(3) 0.009(3)
N2 0.052(3) 0.055(3) 0.054(3) 0.014(3) 0.023(3) 0.012(3)
C1 0.045(3) 0.059(4) 0.039(3) 0.014(3) 0.008(3) 0.015(3)
C2 0.066(5) 0.052(4) 0.083(6) 0.016(4) 0.016(4) 0.006(4)
C3 0.063(4) 0.059(4) 0.064(5) 0.002(4) 0.024(4) 0.013(4)
C4 0.079(6) 0.129(9) 0.085(7) 0.048(6) 0.041(5) 0.007(6)
C5 0.095(7) 0.070(5) 0.097(7) 0.009(5) 0.057(6) -0.005(5)

loop_
_atom_type_symbol
_atom_type_description
_atom_type_scat_dispersion_real
_atom_type_scat_dispersion_imag
_atom_type_scat_source
I I -0.4742 1.8119 'International Tables Vol C Tables 4.2.6.8 and 6.1.1.4'
S S 0.1246 0.1234 'International Tables Vol C Tables 4.2.6.8 and 6.1.1.4'
N N 0.0061 0.0033 'International Tables Vol C Tables 4.2.6.8 and 6.1.1.4'
C C 0.0033 0.0016 'International Tables Vol C Tables 4.2.6.8 and 6.1.1.4'
H H 0.0000 0.0000 'International Tables Vol C Tables 4.2.6.8 and 6.1.1.4'

loop_
_geom_angle_atom_site_label_1
_geom_angle_atom_site_label_2
_geom_angle_atom_site_label_3
_geom_angle
_geom_angle_site_symmetry_1
_geom_angle_site_symmetry_3
_geom_angle_publ_flag
S I1 I2 177.43(5) . . ?
I3 I2 I1 91.14(2) . . ?
I4 I3 I2 177.05(2) . . ?
C1 S I1 100.1(2) . . ?
C1 N1 C2 108.9(6) . . ?
C1 N1 C4 125.4(7) . . ?
C2 N1 C4 125.7(8) . . ?
C1 N2 C3 108.2(6) . . ?
C1 N2 C5 126.3(6) . . ?
C3 N2 C5 125.5(7) . . ?
N1 C1 N2 107.9(6) . . ?
N1 C1 S 127.2(5) . . ?
N2 C1 S 124.8(5) . . ?
C3 C2 N1 107.3(7) . . ?
C2 C3 N2 107.7(7) . . ?

loop_
_geom_bond_atom_site_label_1
_geom_bond_atom_site_label_2
_geom_bond_distance
_geom_bond_site_symmetry_2
_geom_bond_publ_flag
I1 S 2.504(2) . ?
I1 I2 3.1329(10) . ?
I2 I3 3.0755(9) . ?
I3 I4 2.8010(9) . ?
I5 I5 2.7476(13) 2_545 ?
S C1 1.732(7) . ?
N1 C1 1.320(9) . ?
N1 C2 1.371(10) . ?
N1 C4 1.453(10) . ?
N2 C1 1.343(8) . ?
N2 C3 1.366(9) . ?
N2 C5 1.449(10) . ?
C2 C3 1.331(11) . ?
